data_2243066
loop_
_publ_author_name
'Daoui, Said'
'Cinar, Emine Berrin'
'El Kalai, Fouad'
'Saddik, Rafik'
'Karrouchi, Khalid'
'Benchat, Noureddine'
'Baydere, Cemile'
'Dege, Necmi'

_publ_section_title
;
 Crystal structure and Hirshfeld surface analysis of
 4-(4-methylbenzyl)-6-phenylpyridazin-3(2<i>H</i>)-one
;
_journal_coeditor_code MW2146
_journal_issue 9
_journal_name_full 'Acta Crystallographica Section E'
_journal_page_first 1352
_journal_page_last 1356
_journal_paper_doi 10.1107/S2056989019011551
_journal_volume 75
_journal_year 2019
_chemical_formula_iupac 'C18 H16 N2 O'
_chemical_formula_moiety 'C18 H16 N2 O'
_chemical_formula_sum 'C18 H16 N2 O'
_chemical_formula_weight 276.33
_chemical_name_systematic
;
4-(4-Methylbenzyl)-6-phenylpyridazin-3(2<i>H</i>)-one
;
_space_group_crystal_system triclinic
_space_group_IT_number 2
_space_group_name_Hall '-P 1'
_space_group_name_H-M_alt 'P -1'
_symmetry_space_group_name_Hall '-P 1'
_symmetry_space_group_name_H-M 'P -1'
_atom_sites_solution_hydrogens geom
_atom_sites_solution_primary 'dual space'
_atom_sites_solution_secondary difmap
_audit_creation_method SHELXL-2018/3
_cell_angle_alpha 80.693(6)
_cell_angle_beta 83.147(7)
_cell_angle_gamma 78.164(7)
_cell_formula_units_Z 2
_cell_length_a 5.8479(5)
_cell_length_b 8.5738(7)
_cell_length_c 15.2439(12)
_cell_measurement_reflns_used 8216
_cell_measurement_temperature 296(2)
_cell_measurement_theta_max 30.67
_cell_measurement_theta_min 2.45
_cell_volume 735.27(11)
_computing_cell_refinement
;
X-AREA (Stoe & Cie, 2002)
;
_computing_data_collection
;
X-AREA (Stoe & Cie, 2002)
;
_computing_data_reduction
;
X-RED (Stoe & Cie, 2002)
;
_computing_molecular_graphics
;
Mercury (Macrae <i>et al.</i>,  2008) and PLATON (Spek, 2009)
;
_computing_publication_material
;
WinGX (Farrugia, 2012), SHELXL2018 (Sheldrick, 2015b),
PLATON (Spek, 2009) and publCIF (Westrip, 2010)
;
_computing_structure_refinement
;
SHELXL2018 (Sheldrick, 2015b)
;
_computing_structure_solution
;
SHELXT2017 (Sheldrick, 2015a)
;
_diffrn_ambient_temperature 296(2)
_diffrn_detector 'image plate (34 cm diameter)'
_diffrn_detector_area_resol_mean 6.67
_diffrn_measured_fraction_theta_full 0.999
_diffrn_measured_fraction_theta_max 0.999
_diffrn_measurement_device '2-circle goniometer'
_diffrn_measurement_device_type 'Stoe IPDS 2'
_diffrn_measurement_method 'rotation method'
_diffrn_radiation_monochromator 'plane graphite'
_diffrn_radiation_type 'Mo K\a'
_diffrn_radiation_wavelength 0.71073
_diffrn_reflns_av_R_equivalents 0.0860
_diffrn_reflns_av_unetI/netI 0.0710
_diffrn_reflns_limit_h_max 7
_diffrn_reflns_limit_h_min -7
_diffrn_reflns_limit_k_max 10
_diffrn_reflns_limit_k_min -10
_diffrn_reflns_limit_l_max 18
_diffrn_reflns_limit_l_min -18
_diffrn_reflns_number 9453
_diffrn_reflns_theta_full 25.242
_diffrn_reflns_theta_max 25.998
_diffrn_reflns_theta_min 2.452
_diffrn_source 'sealed X-ray tube, 12 x 0.4 mm long-fine focus'
_diffrn_source_current 45
_diffrn_source_power 2.25
_diffrn_source_voltage 50
_exptl_absorpt_coefficient_mu 0.079
_exptl_absorpt_correction_T_max 0.9958
_exptl_absorpt_correction_T_min 0.9657
_exptl_absorpt_correction_type integration
_exptl_absorpt_process_details
;
(X-RED32; Stoe & Cie, 2002)
;
_exptl_crystal_colour colorless
_exptl_crystal_density_diffrn 1.248
_exptl_crystal_description prism
_exptl_crystal_F_000 292
_exptl_crystal_size_max 0.270
_exptl_crystal_size_mid 0.197
_exptl_crystal_size_min 0.060
_refine_diff_density_max 0.298
_refine_diff_density_min -0.323
_refine_ls_extinction_method none
_refine_ls_goodness_of_fit_ref 1.052
_refine_ls_hydrogen_treatment constr
_refine_ls_matrix_type full
_refine_ls_number_parameters 191
_refine_ls_number_reflns 2887
_refine_ls_number_restraints 84
_refine_ls_restrained_S_all 1.148
_refine_ls_R_factor_all 0.1366
_refine_ls_R_factor_gt 0.0682
_refine_ls_shift/su_max 0.000
_refine_ls_shift/su_mean 0.000
_refine_ls_structure_factor_coef Fsqd
_refine_ls_weighting_details 'w=1/[\s^2^(Fo^2^)+(0.0939P)^2^] where P=(Fo^2^+2Fc^2^)/3'
_refine_ls_weighting_scheme calc
_refine_ls_wR_factor_gt 0.1762
_refine_ls_wR_factor_ref 0.2081
_reflns_number_gt 1471
_reflns_number_total 2887
_reflns_threshold_expression 'I > 2\s(I)'
_cod_data_source_file mw2146sup1.cif
_cod_data_source_block I
_cod_database_code 2243066
_shelx_space_group_comment
;
The symmetry employed for this shelxl refinement is uniquely defined
by the following loop, which should always be used as a source of
symmetry information in preference to the above space-group names.
They are only intended as comments.
;

loop_
_space_group_symop_operation_xyz
'x, y, z'
'-x, -y, -z'

loop_
_atom_site_type_symbol
_atom_site_label
_atom_site_fract_x
_atom_site_fract_y
_atom_site_fract_z
_atom_site_U_iso_or_equiv
_atom_site_adp_type
_atom_site_calc_flag
_atom_site_occupancy
O O1 0.9692(4) 0.6487(3) 0.90252(15) 0.0776(7) Uani d 1
N N1 0.7762(4) 0.4423(3) 0.94429(17) 0.0653(7) Uani d 1
H H1 0.848007 0.419860 0.992137 0.078 Uiso calc 1
N N2 0.6315(4) 0.3435(3) 0.93530(17) 0.0621(7) Uani d 1
C C10 0.8227(5) 0.5725(4) 0.8874(2) 0.0627(8) Uani d 1
C C13 0.3636(6) 0.2661(4) 0.8525(2) 0.0728(8) Uani d 1
C C11 0.5151(5) 0.3799(4) 0.8641(2) 0.0594(8) Uani d 1
C C5 0.6414(6) 0.7618(4) 0.6536(2) 0.0668(9) Uani d 1
C C9 0.6964(5) 0.6101(4) 0.8080(2) 0.0630(8) Uani d 1
C C12 0.5470(5) 0.5134(4) 0.7992(2) 0.0671(9) Uani d 1
H H12 0.463050 0.535285 0.749060 0.080 Uiso calc 1
C C2 0.4368(7) 0.7711(4) 0.4949(2) 0.0738(10) Uani d 1
C C18 0.2108(6) 0.2984(4) 0.7881(2) 0.0750(8) Uani d 1
H H18 0.200948 0.394224 0.748873 0.090 Uiso calc 1
C C3 0.3212(7) 0.8506(5) 0.5622(3) 0.0806(11) Uani d 1
H H3 0.170292 0.909110 0.555296 0.097 Uiso calc 1
C C17 0.0695(6) 0.1901(5) 0.7802(3) 0.0812(9) Uani d 1
H H17 -0.034226 0.214814 0.736029 0.097 Uiso calc 1
C C8 0.7452(7) 0.7504(4) 0.7414(2) 0.0793(11) Uani d 1
H H8A 0.913650 0.742443 0.729872 0.095 Uiso calc 1
H H8B 0.682622 0.848692 0.766918 0.095 Uiso calc 1
C C16 0.0804(7) 0.0510(5) 0.8351(3) 0.0895(10) Uani d 1
H H16 -0.016404 -0.019967 0.829942 0.107 Uiso calc 1
C C4 0.4200(7) 0.8474(4) 0.6402(2) 0.0770(10) Uani d 1
H H4 0.335386 0.904240 0.684478 0.092 Uiso calc 1
C C6 0.7593(6) 0.6817(5) 0.5855(3) 0.0819(11) Uani d 1
H H6 0.910392 0.623176 0.591920 0.098 Uiso calc 1
C C7 0.6572(7) 0.6867(5) 0.5077(3) 0.0870(11) Uani d 1
H H7 0.741083 0.631025 0.462885 0.104 Uiso calc 1
C C1 0.3250(8) 0.7769(6) 0.4096(3) 0.1041(14) Uani d 1
H H1A 0.164486 0.831458 0.415749 0.156 Uiso calc 1
H H1B 0.330986 0.669253 0.398093 0.156 Uiso calc 1
H H1C 0.408494 0.833710 0.360869 0.156 Uiso calc 1
C C14 0.3757(8) 0.1221(5) 0.9057(3) 0.1055(11) Uani d 1
H H14 0.482967 0.094249 0.948657 0.127 Uiso calc 1
C C15 0.2333(8) 0.0152(6) 0.8979(3) 0.1111(11) Uani d 1
H H15 0.243396 -0.081609 0.936290 0.133 Uiso calc 1

loop_
_atom_site_aniso_label
_atom_site_aniso_U_11
_atom_site_aniso_U_22
_atom_site_aniso_U_33
_atom_site_aniso_U_12
_atom_site_aniso_U_13
_atom_site_aniso_U_23
O1 0.0901(16) 0.0843(16) 0.0741(15) -0.0425(13) -0.0351(12) -0.0038(12)
N1 0.0704(16) 0.0782(18) 0.0577(16) -0.0304(14) -0.0247(13) -0.0051(14)
N2 0.0635(15) 0.0736(18) 0.0579(16) -0.0271(13) -0.0179(12) -0.0074(13)
C10 0.0695(19) 0.069(2) 0.059(2) -0.0260(16) -0.0192(15) -0.0100(16)
C13 0.0799(18) 0.0761(18) 0.0732(19) -0.0356(16) -0.0284(15) -0.0002(15)
C11 0.0597(18) 0.066(2) 0.0576(19) -0.0200(15) -0.0160(15) -0.0061(16)
C5 0.078(2) 0.0570(19) 0.073(2) -0.0278(17) -0.0288(18) 0.0040(17)
C9 0.0674(19) 0.066(2) 0.062(2) -0.0214(16) -0.0219(15) -0.0037(16)
C12 0.0689(19) 0.074(2) 0.067(2) -0.0271(17) -0.0306(16) -0.0010(17)
C2 0.092(3) 0.077(2) 0.061(2) -0.036(2) -0.0167(19) -0.0020(18)
C18 0.0798(18) 0.0817(18) 0.0737(18) -0.0301(15) -0.0258(15) -0.0083(15)
C3 0.078(2) 0.086(3) 0.078(3) -0.008(2) -0.028(2) -0.007(2)
C17 0.0827(18) 0.093(2) 0.083(2) -0.0327(16) -0.0299(16) -0.0198(16)
C8 0.096(3) 0.079(2) 0.075(2) -0.043(2) -0.034(2) 0.0059(19)
C16 0.098(2) 0.093(2) 0.095(2) -0.0501(18) -0.0263(17) -0.0138(17)
C4 0.087(3) 0.080(2) 0.068(2) -0.012(2) -0.0180(19) -0.0154(19)
C6 0.068(2) 0.083(3) 0.095(3) -0.0052(19) -0.020(2) -0.015(2)
C7 0.090(3) 0.102(3) 0.073(3) -0.017(2) -0.006(2) -0.026(2)
C1 0.132(4) 0.117(3) 0.077(3) -0.044(3) -0.038(2) -0.006(2)
C14 0.121(2) 0.101(2) 0.110(2) -0.0590(19) -0.0567(19) 0.0217(18)
C15 0.128(2) 0.102(2) 0.119(2) -0.0644(19) -0.0481(19) 0.0192(19)

loop_
_atom_type_symbol
_atom_type_description
_atom_type_scat_dispersion_real
_atom_type_scat_dispersion_imag
_atom_type_scat_source
C C 0.0033 0.0016 'International Tables Vol C Tables 4.2.6.8 and 6.1.1.4'
H H 0.0000 0.0000 'International Tables Vol C Tables 4.2.6.8 and 6.1.1.4'
N N 0.0061 0.0033 'International Tables Vol C Tables 4.2.6.8 and 6.1.1.4'
O O 0.0106 0.0060 'International Tables Vol C Tables 4.2.6.8 and 6.1.1.4'

loop_
_geom_angle_atom_site_label_1
_geom_angle_atom_site_label_2
_geom_angle_atom_site_label_3
_geom_angle
_geom_angle_publ_flag
N2 N1 C10 128.0(2) ?
N2 N1 H1 116.0 ?
C10 N1 H1 116.0 ?
C11 N2 N1 116.5(3) ?
O1 C10 N1 120.9(3) y
O1 C10 C9 123.9(3) y
N1 C10 C9 115.1(2) ?
C14 C13 C18 116.8(3) ?
C14 C13 C11 120.7(3) ?
C18 C13 C11 122.5(3) ?
N2 C11 C12 121.3(3) ?
N2 C11 C13 116.2(3) ?
C12 C11 C13 122.4(3) ?
C4 C5 C6 117.0(3) ?
C4 C5 C8 121.1(4) ?
C6 C5 C8 121.9(3) ?
C12 C9 C10 117.4(3) ?
C12 C9 C8 125.0(3) ?
C10 C9 C8 117.5(2) y
C9 C12 C11 121.7(3) ?
C9 C12 H12 119.1 ?
C11 C12 H12 119.1 ?
C3 C2 C7 117.0(3) ?
C3 C2 C1 121.2(4) ?
C7 C2 C1 121.8(4) ?
C13 C18 C17 120.9(4) ?
C13 C18 H18 119.6 ?
C17 C18 H18 119.6 ?
C2 C3 C4 122.2(4) ?
C2 C3 H3 118.9 ?
C4 C3 H3 118.9 ?
C16 C17 C18 121.0(3) ?
C16 C17 H17 119.5 ?
C18 C17 H17 119.5 ?
C9 C8 C5 113.7(2) y
C9 C8 H8A 108.8 ?
C5 C8 H8A 108.8 ?
C9 C8 H8B 108.8 ?
C5 C8 H8B 108.8 ?
H8A C8 H8B 107.7 ?
C17 C16 C15 119.1(3) ?
C17 C16 H16 120.5 ?
C15 C16 H16 120.5 ?
C5 C4 C3 121.0(4) ?
C5 C4 H4 119.5 ?
C3 C4 H4 119.5 ?
C5 C6 C7 121.1(4) ?
C5 C6 H6 119.4 ?
C7 C6 H6 119.4 ?
C2 C7 C6 121.7(4) ?
C2 C7 H7 119.1 ?
C6 C7 H7 119.1 ?
C2 C1 H1A 109.5 ?
C2 C1 H1B 109.5 ?
H1A C1 H1B 109.5 ?
C2 C1 H1C 109.5 ?
H1A C1 H1C 109.5 ?
H1B C1 H1C 109.5 ?
C13 C14 C15 122.0(4) ?
C13 C14 H14 119.0 ?
C15 C14 H14 119.0 ?
C16 C15 C14 120.1(4) ?
C16 C15 H15 119.9 ?
C14 C15 H15 119.9 ?

loop_
_geom_bond_atom_site_label_1
_geom_bond_atom_site_label_2
_geom_bond_distance
_geom_bond_publ_flag
O1 C10 1.241(3) y
N1 N2 1.347(3) y
N1 C10 1.352(4) y
N1 H1 0.8600 ?
N2 C11 1.311(4) y
C10 C9 1.449(4) ?
C13 C14 1.357(5) ?
C13 C18 1.364(4) ?
C13 C11 1.488(4) ?
C11 C12 1.415(4) ?
C5 C4 1.372(5) ?
C5 C6 1.375(5) ?
C5 C8 1.515(4) ?
C9 C12 1.353(4) ?
C9 C8 1.496(4) ?
C12 H12 0.9300 ?
C2 C3 1.359(5) ?
C2 C7 1.361(5) ?
C2 C1 1.512(5) ?
C18 C17 1.391(4) ?
C18 H18 0.9300 ?
C3 C4 1.378(5) ?
C3 H3 0.9300 ?
C17 C16 1.336(5) ?
C17 H17 0.9300 ?
C8 H8A 0.9700 ?
C8 H8B 0.9700 ?
C16 C15 1.344(6) ?
C16 H16 0.9300 ?
C4 H4 0.9300 ?
C6 C7 1.381(5) ?
C6 H6 0.9300 ?
C7 H7 0.9300 ?
C1 H1A 0.9600 ?
C1 H1B 0.9600 ?
C1 H1C 0.9600 ?
C14 C15 1.386(5) ?
C14 H14 0.9300 ?
C15 H15 0.9300 ?

loop_
_geom_hbond_atom_site_label_D
_geom_hbond_atom_site_label_H
_geom_hbond_atom_site_label_A
_geom_hbond_site_symmetry_A
_geom_hbond_distance_DH
_geom_hbond_distance_HA
_geom_hbond_distance_DA
_geom_hbond_angle_DHA
_geom_hbond_publ_flag
N1 H1 O1 2_767 0.86 1.98 2.836(3) 174.8 yes
C14 H14 N2 . 0.93 2.43 2.764(3) 100.9 yes

loop_
_geom_torsion_atom_site_label_1
_geom_torsion_atom_site_label_2
_geom_torsion_atom_site_label_3
_geom_torsion_atom_site_label_4
_geom_torsion
_geom_torsion_publ_flag
C10 N1 N2 C11 -2.3(5) ?
N2 N1 C10 O1 -176.7(3) ?
N2 N1 C10 C9 1.2(5) ?
N1 N2 C11 C12 1.9(5) ?
N1 N2 C11 C13 177.4(3) y
C14 C13 C11 N2 -9.6(5) ?
C18 C13 C11 N2 171.6(3) ?
C14 C13 C11 C12 165.7(4) ?
C18 C13 C11 C12 -13.0(5) ?
O1 C10 C9 C12 178.0(3) ?
N1 C10 C9 C12 0.2(5) ?
O1 C10 C9 C8 -0.7(5) ?
N1 C10 C9 C8 -178.5(3) ?
C10 C9 C12 C11 -0.4(5) ?
C8 C9 C12 C11 178.2(3) ?
N2 C11 C12 C9 -0.7(5) ?
C13 C11 C12 C9 -175.9(3) ?
C14 C13 C18 C17 2.2(6) ?
C11 C13 C18 C17 -179.0(3) ?
C7 C2 C3 C4 0.1(6) ?
C1 C2 C3 C4 -179.7(4) ?
C13 C18 C17 C16 -0.4(6) ?
C12 C9 C8 C5 -9.4(6) ?
C10 C9 C8 C5 169.2(3) y
C4 C5 C8 C9 90.3(4) y
C6 C5 C8 C9 -86.8(4) y
C18 C17 C16 C15 -1.0(7) ?
C6 C5 C4 C3 0.7(5) ?
C8 C5 C4 C3 -176.5(3) ?
C2 C3 C4 C5 -0.5(6) ?
C4 C5 C6 C7 -0.6(5) ?
C8 C5 C6 C7 176.6(3) ?
C3 C2 C7 C6 0.0(6) ?
C1 C2 C7 C6 179.9(4) ?
C5 C6 C7 C2 0.2(6) ?
C18 C13 C14 C15 -2.7(7) ?
C11 C13 C14 C15 178.5(4) ?
C17 C16 C15 C14 0.5(7) ?
C13 C14 C15 C16 1.4(8) ?

_cod_database_fobs_code 2243066
